data_2234916
loop_
_publ_author_name
'Ganesh, G.'
'Srinivasan, J.'
'Govindan, E.'
'Bakthadoss, M.'
'SubbiahPandi, A.'

_publ_section_title
;
 Methyl
 (<i>E</i>)-2-({2-[(<i>E</i>)-(hydroxyimino)methyl]phenoxy}methyl)-3-(4-methylphenyl)acrylate
;
_journal_coeditor_code BT5884
_journal_issue 6
_journal_name_full 'Acta Crystallographica Section E'
_journal_page_first o1617
_journal_paper_doi 10.1107/S1600536812019046
_journal_volume 68
_journal_year 2012
_chemical_formula_iupac 'C19 H19 N O4'
_chemical_formula_moiety 'C19 H19 N O4'
_chemical_formula_sum 'C19 H19 N O4'
_chemical_formula_weight 325.35
_chemical_name_systematic
;
Methyl (<i>E</i>)-2-({2-[(<i>E</i>)-(hydroxyimino)methyl]phenoxy}methyl)-
3-(4-methylphenyl)acrylate
;
_space_group_IT_number 2
_symmetry_cell_setting triclinic
_symmetry_space_group_name_Hall '-P 1'
_symmetry_space_group_name_H-M 'P -1'
_atom_sites_solution_hydrogens geom
_atom_sites_solution_primary direct
_atom_sites_solution_secondary difmap
_audit_creation_method SHELXL-97
_cell_angle_alpha 75.200(2)
_cell_angle_beta 76.453(2)
_cell_angle_gamma 65.1420(10)
_cell_formula_units_Z 2
_cell_length_a 8.8683(2)
_cell_length_b 9.3246(2)
_cell_length_c 11.9259(3)
_cell_measurement_reflns_used 6056
_cell_measurement_temperature 293(2)
_cell_measurement_theta_max 32.5
_cell_measurement_theta_min 2.5
_cell_volume 856.04(4)
_computing_cell_refinement 'SAINT (Bruker, 2004)'
_computing_data_collection 'APEX2 (Bruker, 2004)'
_computing_data_reduction 'SAINT (Bruker, 2004)'
_computing_molecular_graphics 'PLATON  (Spek, 2009)'
_computing_publication_material 'SHELXL97 (Sheldrick, 2008) and  PLATON  (Spek, 2009)'
_computing_structure_refinement 'SHELXL97 (Sheldrick, 2008)'
_computing_structure_solution 'SHELXS97 (Sheldrick, 2008)'
_diffrn_ambient_temperature 293(2)
_diffrn_measured_fraction_theta_full 0.987
_diffrn_measured_fraction_theta_max 0.987
_diffrn_measurement_device_type 'Bruker APEXII CCD area-detector'
_diffrn_measurement_method '\w and \f scans'
_diffrn_radiation_monochromator graphite
_diffrn_radiation_source 'fine-focus sealed tube'
_diffrn_radiation_type MoK\a
_diffrn_radiation_wavelength 0.71073
_diffrn_reflns_av_R_equivalents 0.0218
_diffrn_reflns_av_sigmaI/netI 0.0174
_diffrn_reflns_limit_h_max 12
_diffrn_reflns_limit_h_min -12
_diffrn_reflns_limit_k_max 12
_diffrn_reflns_limit_k_min -12
_diffrn_reflns_limit_l_max 16
_diffrn_reflns_limit_l_min -16
_diffrn_reflns_number 20292
_diffrn_reflns_theta_full 29.20
_diffrn_reflns_theta_max 29.20
_diffrn_reflns_theta_min 2.45
_diffrn_standards_number 0
_exptl_absorpt_coefficient_mu 0.089
_exptl_absorpt_correction_T_max 0.9781
_exptl_absorpt_correction_T_min 0.9696
_exptl_absorpt_correction_type multi-scan
_exptl_absorpt_process_details '(SADABS; Sheldrick, 1996)'
_exptl_crystal_colour 'white crystalline'
_exptl_crystal_density_diffrn 1.262
_exptl_crystal_density_method 'not measured'
_exptl_crystal_description Block
_exptl_crystal_F_000 344
_exptl_crystal_size_max 0.35
_exptl_crystal_size_mid 0.30
_exptl_crystal_size_min 0.25
_refine_diff_density_max 0.232
_refine_diff_density_min -0.198
_refine_ls_extinction_method none
_refine_ls_goodness_of_fit_ref 1.035
_refine_ls_hydrogen_treatment constr
_refine_ls_matrix_type full
_refine_ls_number_parameters 221
_refine_ls_number_reflns 4580
_refine_ls_number_restraints 0
_refine_ls_restrained_S_all 1.035
_refine_ls_R_factor_all 0.0613
_refine_ls_R_factor_gt 0.0452
_refine_ls_shift/su_max 0.000
_refine_ls_shift/su_mean 0.000
_refine_ls_structure_factor_coef Fsqd
_refine_ls_weighting_details 'calc w=1/[\s^2^(Fo^2^)+(0.0596P)^2^+0.1563P] where P=(Fo^2^+2Fc^2^)/3'
_refine_ls_weighting_scheme calc
_refine_ls_wR_factor_gt 0.1192
_refine_ls_wR_factor_ref 0.1315
_reflns_number_gt 3493
_reflns_number_total 4580
_reflns_threshold_expression I>2\s(I)
_cod_data_source_file bt5884.cif
_cod_data_source_block I
_cod_original_cell_volume 856.04(3)
_cod_database_code 2234916
_cod_database_fobs_code 2234916

loop_
_symmetry_equiv_pos_as_xyz
'x, y, z'
'-x, -y, -z'

loop_
_atom_site_type_symbol
_atom_site_label
_atom_site_fract_x
_atom_site_fract_y
_atom_site_fract_z
_atom_site_U_iso_or_equiv
_atom_site_adp_type
_atom_site_calc_flag
_atom_site_refinement_flags
_atom_site_occupancy
_atom_site_symmetry_multiplicity
_atom_site_disorder_assembly
_atom_site_disorder_group
C C1 0.30137(15) 0.78709(15) 0.40342(11) 0.0446(3) Uani d . 1 1 . .
H H1 0.3839 0.8244 0.3607 0.053 Uiso calc R 1 1 . .
C C2 0.32860(14) 0.61892(14) 0.41323(10) 0.0397(3) Uani d . 1 1 . .
C C3 0.24555(17) 0.54149(16) 0.50493(12) 0.0521(3) Uani d . 1 1 . .
H H3 0.1701 0.5977 0.5623 0.063 Uiso calc R 1 1 . .
C C4 0.2729(2) 0.38274(18) 0.51246(13) 0.0608(4) Uani d . 1 1 . .
H H4 0.2161 0.3325 0.5743 0.073 Uiso calc R 1 1 . .
C C5 0.38495(19) 0.29887(16) 0.42785(13) 0.0569(3) Uani d . 1 1 . .
H H5 0.4027 0.1920 0.4326 0.068 Uiso calc R 1 1 . .
C C6 0.47131(16) 0.37155(15) 0.33607(12) 0.0476(3) Uani d . 1 1 . .
H H6 0.5470 0.3139 0.2795 0.057 Uiso calc R 1 1 . .
C C7 0.44431(14) 0.53102(13) 0.32886(10) 0.0385(2) Uani d . 1 1 . .
C C8 0.64247(16) 0.53394(14) 0.15207(11) 0.0450(3) Uani d . 1 1 . .
H H8A 0.5849 0.5135 0.1017 0.054 Uiso calc R 1 1 . .
H H8B 0.7225 0.4320 0.1859 0.054 Uiso calc R 1 1 . .
C C9 0.73103(15) 0.64103(15) 0.08311(11) 0.0441(3) Uani d . 1 1 . .
C C10 0.89857(17) 0.60977(17) 0.11066(13) 0.0532(3) Uani d . 1 1 . .
C C11 1.0978(2) 0.4600(3) 0.24022(17) 0.0852(6) Uani d . 1 1 . .
H H11A 1.1801 0.4565 0.1713 0.128 Uiso calc R 1 1 . .
H H11B 1.1307 0.3571 0.2908 0.128 Uiso calc R 1 1 . .
H H11C 1.0899 0.5402 0.2807 0.128 Uiso calc R 1 1 . .
C C12 0.67354(16) 0.76491(15) -0.00294(11) 0.0475(3) Uani d . 1 1 . .
H H12 0.7450 0.8193 -0.0359 0.057 Uiso calc R 1 1 . .
C C13 0.51907(16) 0.82972(14) -0.05413(11) 0.0456(3) Uani d . 1 1 . .
C C14 0.37187(17) 0.80613(17) -0.00162(12) 0.0546(3) Uani d . 1 1 . .
H H14 0.3663 0.7467 0.0737 0.065 Uiso calc R 1 1 . .
C C15 0.23412(19) 0.86949(18) -0.05950(14) 0.0594(4) Uani d . 1 1 . .
H H15 0.1378 0.8506 -0.0228 0.071 Uiso calc R 1 1 . .
C C16 0.23571(19) 0.96063(17) -0.17098(13) 0.0578(4) Uani d . 1 1 . .
C C17 0.3798(2) 0.98842(18) -0.22200(13) 0.0619(4) Uani d . 1 1 . .
H H17 0.3833 1.0512 -0.2962 0.074 Uiso calc R 1 1 . .
C C18 0.51779(19) 0.92530(16) -0.16541(12) 0.0558(3) Uani d . 1 1 . .
H H18 0.6129 0.9466 -0.2020 0.067 Uiso calc R 1 1 . .
C C19 0.0852(3) 1.0257(3) -0.23393(18) 0.0884(6) Uani d . 1 1 . .
H H19A 0.0030 0.9840 -0.1886 0.133 Uiso calc PR 0.51(4) 1 A 1
H H19B 0.1192 0.9937 -0.3093 0.133 Uiso calc PR 0.51(4) 1 A 1
H H19C 0.0376 1.1408 -0.2440 0.133 Uiso calc PR 0.51(4) 1 A 1
H H19D 0.0618 0.9382 -0.2433 0.133 Uiso d PR 0.49(4) 1 A 2
H H19F 0.1082 1.0858 -0.3096 0.133 Uiso d PR 0.49(4) 1 A 2
H H19E -0.0102 1.0945 -0.1890 0.133 Uiso d PR 0.49(4) 1 A 2
N N1 0.16707(14) 0.88269(13) 0.45217(10) 0.0493(3) Uani d . 1 1 . .
O O1 0.16721(14) 1.03758(12) 0.43411(11) 0.0699(3) Uani d . 1 1 . .
H H1A 0.0766 1.0977 0.4635 0.105 Uiso calc R 1 1 . .
O O2 0.52349(11) 0.61418(10) 0.24323(7) 0.0467(2) Uani d . 1 1 . .
O O3 0.99150(15) 0.67203(16) 0.05342(13) 0.0872(4) Uani d . 1 1 . .
O O4 0.93678(13) 0.49931(16) 0.20693(9) 0.0720(3) Uani d . 1 1 . .

loop_
_atom_site_aniso_label
_atom_site_aniso_U_11
_atom_site_aniso_U_22
_atom_site_aniso_U_33
_atom_site_aniso_U_12
_atom_site_aniso_U_13
_atom_site_aniso_U_23
C1 0.0417(6) 0.0459(6) 0.0413(6) -0.0165(5) 0.0028(5) -0.0081(5)
C2 0.0363(5) 0.0416(6) 0.0369(5) -0.0131(4) -0.0052(4) -0.0034(4)
C3 0.0498(7) 0.0526(7) 0.0433(6) -0.0177(6) 0.0034(5) -0.0034(5)
C4 0.0628(9) 0.0551(8) 0.0556(8) -0.0281(7) 0.0009(7) 0.0061(6)
C5 0.0620(8) 0.0428(6) 0.0639(8) -0.0235(6) -0.0082(7) -0.0009(6)
C6 0.0480(7) 0.0427(6) 0.0502(7) -0.0160(5) -0.0055(5) -0.0095(5)
C7 0.0366(5) 0.0407(6) 0.0362(5) -0.0144(4) -0.0063(4) -0.0032(4)
C8 0.0453(6) 0.0428(6) 0.0431(6) -0.0146(5) 0.0033(5) -0.0141(5)
C9 0.0415(6) 0.0467(6) 0.0424(6) -0.0162(5) 0.0055(5) -0.0172(5)
C10 0.0449(7) 0.0574(7) 0.0560(8) -0.0177(6) 0.0030(6) -0.0205(6)
C11 0.0524(9) 0.1224(16) 0.0710(11) -0.0173(10) -0.0144(8) -0.0242(11)
C12 0.0462(7) 0.0483(6) 0.0483(7) -0.0221(5) 0.0060(5) -0.0136(5)
C13 0.0499(7) 0.0404(6) 0.0446(6) -0.0181(5) 0.0019(5) -0.0110(5)
C14 0.0515(7) 0.0568(7) 0.0484(7) -0.0215(6) -0.0001(6) -0.0027(6)
C15 0.0504(8) 0.0629(8) 0.0635(9) -0.0243(7) -0.0030(6) -0.0091(7)
C16 0.0623(9) 0.0521(7) 0.0576(8) -0.0157(6) -0.0123(7) -0.0148(6)
C17 0.0745(10) 0.0535(8) 0.0487(7) -0.0211(7) -0.0075(7) -0.0017(6)
C18 0.0600(8) 0.0490(7) 0.0534(8) -0.0246(6) 0.0010(6) -0.0029(6)
C19 0.0806(13) 0.1011(15) 0.0808(12) -0.0241(11) -0.0337(10) -0.0105(11)
N1 0.0485(6) 0.0423(5) 0.0524(6) -0.0168(4) 0.0037(5) -0.0118(5)
O1 0.0685(7) 0.0460(5) 0.0879(8) -0.0241(5) 0.0180(6) -0.0223(5)
O2 0.0513(5) 0.0418(4) 0.0421(4) -0.0193(4) 0.0095(4) -0.0118(3)
O3 0.0586(7) 0.0883(9) 0.1159(11) -0.0418(6) -0.0146(7) 0.0059(8)
O4 0.0507(6) 0.1054(9) 0.0517(6) -0.0264(6) -0.0068(5) -0.0074(6)

loop_
_atom_type_symbol
_atom_type_description
_atom_type_scat_dispersion_real
_atom_type_scat_dispersion_imag
_atom_type_scat_source
C C 0.0033 0.0016 'International Tables Vol C Tables 4.2.6.8 and 6.1.1.4'
H H 0.0000 0.0000 'International Tables Vol C Tables 4.2.6.8 and 6.1.1.4'
N N 0.0061 0.0033 'International Tables Vol C Tables 4.2.6.8 and 6.1.1.4'
O O 0.0106 0.0060 'International Tables Vol C Tables 4.2.6.8 and 6.1.1.4'

loop_
_geom_angle_atom_site_label_1
_geom_angle_atom_site_label_2
_geom_angle_atom_site_label_3
_geom_angle
N1 C1 C2 120.89(11)
N1 C1 H1 119.6
C2 C1 H1 119.6
C3 C2 C7 118.50(11)
C3 C2 C1 122.09(11)
C7 C2 C1 119.40(10)
C4 C3 C2 121.16(13)
C4 C3 H3 119.4
C2 C3 H3 119.4
C5 C4 C3 119.61(13)
C5 C4 H4 120.2
C3 C4 H4 120.2
C4 C5 C6 120.81(13)
C4 C5 H5 119.6
C6 C5 H5 119.6
C5 C6 C7 119.55(12)
C5 C6 H6 120.2
C7 C6 H6 120.2
O2 C7 C6 124.60(11)
O2 C7 C2 115.05(10)
C6 C7 C2 120.35(11)
O2 C8 C9 107.57(9)
O2 C8 H8A 110.2
C9 C8 H8A 110.2
O2 C8 H8B 110.2
C9 C8 H8B 110.2
H8A C8 H8B 108.5
C12 C9 C10 115.91(12)
C12 C9 C8 125.82(12)
C10 C9 C8 118.27(11)
O3 C10 O4 122.75(14)
O3 C10 C9 125.04(14)
O4 C10 C9 112.19(12)
O4 C11 H11A 109.5
O4 C11 H11B 109.5
H11A C11 H11B 109.5
O4 C11 H11C 109.5
H11A C11 H11C 109.5
H11B C11 H11C 109.5
C9 C12 C13 131.50(12)
C9 C12 H12 114.2
C13 C12 H12 114.2
C14 C13 C18 116.93(13)
C14 C13 C12 125.81(12)
C18 C13 C12 117.26(12)
C15 C14 C13 121.00(13)
C15 C14 H14 119.5
C13 C14 H14 119.5
C14 C15 C16 121.55(14)
C14 C15 H15 119.2
C16 C15 H15 119.2
C17 C16 C15 117.63(14)
C17 C16 C19 121.61(15)
C15 C16 C19 120.76(16)
C18 C17 C16 121.27(14)
C18 C17 H17 119.4
C16 C17 H17 119.4
C17 C18 C13 121.57(14)
C17 C18 H18 119.2
C13 C18 H18 119.2
C16 C19 H19A 109.5
C16 C19 H19B 109.5
C16 C19 H19C 109.5
C16 C19 H19D 109.5
C16 C19 H19F 109.5
H19D C19 H19F 109.5
C16 C19 H19E 109.5
H19D C19 H19E 109.5
H19F C19 H19E 109.5
C1 N1 O1 111.94(11)
N1 O1 H1A 109.5
C7 O2 C8 118.77(9)
C10 O4 C11 116.22(14)

loop_
_geom_bond_atom_site_label_1
_geom_bond_atom_site_label_2
_geom_bond_distance
C1 N1 1.2644(16)
C1 C2 1.4602(17)
C1 H1 0.9300
C2 C3 1.3879(17)
C2 C7 1.4027(16)
C3 C4 1.378(2)
C3 H3 0.9300
C4 C5 1.377(2)
C4 H4 0.9300
C5 C6 1.3815(19)
C5 H5 0.9300
C6 C7 1.3860(17)
C6 H6 0.9300
C7 O2 1.3618(14)
C8 O2 1.4386(14)
C8 C9 1.4925(17)
C8 H8A 0.9700
C8 H8B 0.9700
C9 C12 1.3386(18)
C9 C10 1.4886(19)
C10 O3 1.1910(17)
C10 O4 1.3336(18)
C11 O4 1.443(2)
C11 H11A 0.9600
C11 H11B 0.9600
C11 H11C 0.9600
C12 C13 1.4566(19)
C12 H12 0.9300
C13 C14 1.3902(18)
C13 C18 1.3964(18)
C14 C15 1.378(2)
C14 H14 0.9300
C15 C16 1.383(2)
C15 H15 0.9300
C16 C17 1.380(2)
C16 C19 1.506(2)
C17 C18 1.370(2)
C17 H17 0.9300
C18 H18 0.9300
C19 H19A 0.9600
C19 H19B 0.9600
C19 H19C 0.9600
C19 H19D 0.9600
C19 H19F 0.9600
C19 H19E 0.9600
N1 O1 1.4052(14)
O1 H1A 0.8200

loop_
_geom_hbond_atom_site_label_D
_geom_hbond_atom_site_label_H
_geom_hbond_atom_site_label_A
_geom_hbond_site_symmetry_A
_geom_hbond_distance_DH
_geom_hbond_distance_HA
_geom_hbond_distance_DA
_geom_hbond_angle_DHA
O1 H1A N1 2_576 0.82 2.11 2.8211(15) 144.8
C15 H15 O3 1_455 0.93 2.40 3.247(2) 151

loop_
_geom_torsion_atom_site_label_1
_geom_torsion_atom_site_label_2
_geom_torsion_atom_site_label_3
_geom_torsion_atom_site_label_4
_geom_torsion
N1 C1 C2 C3 -23.53(19)
N1 C1 C2 C7 157.62(12)
C7 C2 C3 C4 -1.2(2)
C1 C2 C3 C4 179.93(13)
C2 C3 C4 C5 0.2(2)
C3 C4 C5 C6 0.6(2)
C4 C5 C6 C7 -0.3(2)
C5 C6 C7 O2 179.27(12)
C5 C6 C7 C2 -0.80(19)
C3 C2 C7 O2 -178.54(11)
C1 C2 C7 O2 0.35(16)
C3 C2 C7 C6 1.53(17)
C1 C2 C7 C6 -179.59(11)
O2 C8 C9 C12 -82.19(15)
O2 C8 C9 C10 97.89(12)
C12 C9 C10 O3 -10.0(2)
C8 C9 C10 O3 169.98(14)
C12 C9 C10 O4 171.55(12)
C8 C9 C10 O4 -8.52(16)
C10 C9 C12 C13 179.32(12)
C8 C9 C12 C13 -0.6(2)
C9 C12 C13 C14 20.6(2)
C9 C12 C13 C18 -159.99(14)
C18 C13 C14 C15 2.5(2)
C12 C13 C14 C15 -178.12(13)
C13 C14 C15 C16 -0.9(2)
C14 C15 C16 C17 -1.0(2)
C14 C15 C16 C19 178.59(15)
C15 C16 C17 C18 1.3(2)
C19 C16 C17 C18 -178.27(15)
C16 C17 C18 C13 0.3(2)
C14 C13 C18 C17 -2.2(2)
C12 C13 C18 C17 178.37(13)
C2 C1 N1 O1 178.81(11)
C6 C7 O2 C8 0.84(17)
C2 C7 O2 C8 -179.09(10)
C9 C8 O2 C7 -170.37(10)
O3 C10 O4 C11 1.0(2)
C9 C10 O4 C11 179.55(13)
